data_7207876
loop_
_publ_author_name
'Wang, Yong-Tao'
'Tang, Gui-Mei'
'Wan, Wen-Zhu'
'Wu, Yue'
'Tian, Ting-Cui'
'Wang, Jin-Hua'
'He, Chao'
'Long, Xi-Fa'
'Wang, Jun-Jie'
'Ng, Seik Weng'

_publ_section_title
;
 New homochiral ferroelectric supramolecular networks of complexes
 constructed by chiral S-naproxen ligand
;
_journal_issue 10
_journal_name_full CrystEngComm
_journal_page_first 3802
_journal_paper_doi 10.1039/c2ce25138h
_journal_volume 14
_journal_year 2012
_chemical_absolute_configuration rm
_chemical_formula_moiety 'C28 H30 O8 Zn, H2 O'
_chemical_formula_sum 'C28 H32 O9 Zn'
_chemical_formula_weight 577.93
_chemical_name_systematic
;
?
;
_space_group_IT_number 5
_symmetry_cell_setting monoclinic
_symmetry_space_group_name_Hall 'C 2y'
_symmetry_space_group_name_H-M 'C 1 2 1'
_atom_sites_solution_hydrogens geom
_atom_sites_solution_primary direct
_atom_sites_solution_secondary difmap
_audit_creation_method SHELXL-97
_cell_angle_alpha 90.00
_cell_angle_beta 90.979(2)
_cell_angle_gamma 90.00
_cell_formula_units_Z 2
_cell_length_a 29.5909(5)
_cell_length_b 7.4519(2)
_cell_length_c 6.2317(1)
_cell_measurement_reflns_used 1640
_cell_measurement_temperature 295(2)
_cell_measurement_theta_max 24.75
_cell_measurement_theta_min 3.27
_cell_volume 1373.94(5)
_computing_cell_refinement 'Bruker SMART'
_computing_data_collection 'Bruker SMART'
_computing_data_reduction 'Bruker SAINT'
_computing_molecular_graphics 'Bruker SHELXTL'
_computing_publication_material 'Bruker SHELXTL'
_computing_structure_refinement 'SHELXL-97 (Sheldrick, 1997)'
_computing_structure_solution 'SHELXS-97 (Sheldrick, 1990)'
_diffrn_ambient_temperature 295(2)
_diffrn_measured_fraction_theta_full 0.985
_diffrn_measured_fraction_theta_max 0.985
_diffrn_measurement_device_type 'CCD area detector'
_diffrn_measurement_method 'phi and omega scans'
_diffrn_radiation_monochromator graphite
_diffrn_radiation_source 'fine-focus sealed tube'
_diffrn_radiation_type MoK\a
_diffrn_radiation_wavelength 0.71073
_diffrn_reflns_av_R_equivalents 0.0230
_diffrn_reflns_av_sigmaI/netI 0.0553
_diffrn_reflns_limit_h_max 37
_diffrn_reflns_limit_h_min -38
_diffrn_reflns_limit_k_max 9
_diffrn_reflns_limit_k_min -6
_diffrn_reflns_limit_l_max 6
_diffrn_reflns_limit_l_min -7
_diffrn_reflns_number 3592
_diffrn_reflns_theta_full 27.57
_diffrn_reflns_theta_max 27.57
_diffrn_reflns_theta_min 3.27
_exptl_absorpt_coefficient_mu 0.945
_exptl_absorpt_correction_T_max 0.954
_exptl_absorpt_correction_T_min 0.719
_exptl_absorpt_correction_type multi-scan
_exptl_absorpt_process_details SADABS(Sheldrick,1996)
_exptl_crystal_colour colourless
_exptl_crystal_density_diffrn 1.397
_exptl_crystal_density_meas ?
_exptl_crystal_density_method 'not measured'
_exptl_crystal_description plate
_exptl_crystal_F_000 604
_exptl_crystal_size_max 0.40
_exptl_crystal_size_mid 0.30
_exptl_crystal_size_min 0.05
_refine_diff_density_max 0.495
_refine_diff_density_min -0.454
_refine_diff_density_rms 0.166
_refine_ls_abs_structure_details 'Flack H D (1983), Acta Cryst. A39, 876-881'
_refine_ls_abs_structure_Flack -0.008(16)
_refine_ls_extinction_method none
_refine_ls_goodness_of_fit_ref 1.037
_refine_ls_hydrogen_treatment constr
_refine_ls_matrix_type full
_refine_ls_number_parameters 173
_refine_ls_number_reflns 2407
_refine_ls_number_restraints 1
_refine_ls_restrained_S_all 1.037
_refine_ls_R_factor_all 0.0449
_refine_ls_R_factor_gt 0.0366
_refine_ls_shift/su_max 0.000
_refine_ls_shift/su_mean 0.000
_refine_ls_structure_factor_coef Fsqd
_refine_ls_weighting_details 'calc w=1/[\s^2^(Fo^2^)+(0.0569P)^2^+0.0000P] where P=(Fo^2^+2Fc^2^)/3'
_refine_ls_weighting_scheme calc
_refine_ls_wR_factor_gt 0.0866
_refine_ls_wR_factor_ref 0.1075
_reflns_number_gt 2137
_reflns_number_total 2407
_reflns_threshold_expression >2sigma(I)
_cod_data_source_file c2ce25138h.txt
_cod_data_source_block compound_3
_cod_depositor_comments
;
The following automatic conversions were performed:

'_symmetry_cell_setting' value 'Monoclinic' changed to 'monoclinic'
according to /home/saulius/struct/CIF-dictionaries/cif_core.dic
dictionary named 'cif_core.dic' version 2.4.1 from
2010-06-29.

'_exptl_absorpt_correction_type' value 'Multi-scan'
changed to 'multi-scan' according to
/home/saulius/struct/CIF-dictionaries/cif_core.dic dictionary named
'cif_core.dic' version 2.4.1 from 2010-06-29.

Automatic conversion script
Id: cif_fix_values 1715 2011-07-08 13:25:40Z adriana 

The following automatic conversions were performed:

'_exptl_crystal_density_meas' value 'none' was changed to '?' - the
value is perceived as not measured.

Automatic conversion script
Id: cif_fix_values 3008 2015-01-20 13:52:24Z robertas 
;
_cod_original_sg_symbol_H-M C2
_cod_database_code 7207876

loop_
_symmetry_equiv_pos_as_xyz
'x, y, z'
'-x, y, -z'
'x+1/2, y+1/2, z'
'-x+1/2, y+1/2, -z'

loop_
_atom_site_label
_atom_site_type_symbol
_atom_site_fract_x
_atom_site_fract_y
_atom_site_fract_z
_atom_site_U_iso_or_equiv
_atom_site_adp_type
_atom_site_occupancy
_atom_site_symmetry_multiplicity
_atom_site_calc_flag
_atom_site_refinement_flags
Zn1 Zn 0.5000 -0.31423(5) 1.0000 0.04226(19) Uani 1 2 d S
C1 C 0.76317(11) -0.0385(5) 0.9305(5) 0.0400(8) Uani 1 1 d .
H1A H 0.7667 0.0115 1.0665 0.048 Uiso 1 1 calc R
C2 C 0.80020(12) -0.0924(5) 0.8184(6) 0.0409(8) Uani 1 1 d .
C3 C 0.79458(13) -0.1710(6) 0.6128(6) 0.0464(9) Uani 1 1 d .
H3A H 0.8198 -0.2096 0.5388 0.056 Uiso 1 1 calc R
C4 C 0.75297(13) -0.1906(6) 0.5227(6) 0.0448(9) Uani 1 1 d .
H4A H 0.7500 -0.2419 0.3871 0.054 Uiso 1 1 calc R
C5 C 0.71397(12) -0.1348(5) 0.6307(5) 0.0382(8) Uani 1 1 d .
C6 C 0.66967(12) -0.1484(5) 0.5389(6) 0.0409(8) Uani 1 1 d .
H6A H 0.6660 -0.1996 0.4036 0.049 Uiso 1 1 calc R
C7 C 0.63249(12) -0.0885(6) 0.6438(6) 0.0422(8) Uani 1 1 d .
C8 C 0.63817(13) -0.0182(6) 0.8509(6) 0.0463(10) Uani 1 1 d .
H8A H 0.6129 0.0193 0.9255 0.056 Uiso 1 1 calc R
C9 C 0.68006(12) -0.0034(6) 0.9463(6) 0.0424(9) Uani 1 1 d .
H9A H 0.6827 0.0440 1.0839 0.051 Uiso 1 1 calc R
C10 C 0.71944(11) -0.0593(5) 0.8380(5) 0.0359(7) Uani 1 1 d .
C11 C 0.85077(14) -0.0216(9) 1.1042(7) 0.0666(15) Uani 1 1 d .
H11A H 0.8826 -0.0172 1.1370 0.100 Uiso 1 1 calc R
H11B H 0.8364 -0.1043 1.1995 0.100 Uiso 1 1 calc R
H11C H 0.8379 0.0956 1.1215 0.100 Uiso 1 1 calc R
C12 C 0.58576(13) -0.0953(7) 0.5385(6) 0.0505(10) Uani 1 1 d .
H12A H 0.5889 -0.1543 0.3989 0.061 Uiso 1 1 calc R
C13 C 0.56768(15) 0.0953(8) 0.4961(9) 0.0771(17) Uani 1 1 d .
H13A H 0.5888 0.1602 0.4103 0.116 Uiso 1 1 calc R
H13B H 0.5639 0.1563 0.6303 0.116 Uiso 1 1 calc R
H13C H 0.5391 0.0882 0.4214 0.116 Uiso 1 1 calc R
C14 C 0.55500(14) -0.2121(7) 0.6731(7) 0.0408(11) Uani 1 1 d .
O1 O 0.53388(9) -0.1373(4) 0.8249(4) 0.0536(7) Uani 1 1 d .
O1W O 0.45854(10) -0.4760(5) 0.8251(5) 0.0673(9) Uani 1 1 d .
H1WA H 0.4452 -0.5480 0.9088 0.101 Uiso 1 1 d R
H1WB H 0.4390 -0.4120 0.7591 0.101 Uiso 1 1 d R
O2 O 0.55239(11) -0.3729(5) 0.6368(5) 0.0514(9) Uani 1 1 d .
O2W O 0.5000 0.1832(10) 1.0000 0.0718(11) Uani 1 2 d S
H2WA H 0.4822 0.2450 0.9213 0.108 Uiso 0.50 1 d PR
H2WB H 0.4868 0.0865 1.0354 0.108 Uiso 0.50 1 d PR
O3 O 0.84407(8) -0.0792(5) 0.8898(4) 0.0534(7) Uani 1 1 d .

loop_
_atom_site_aniso_label
_atom_site_aniso_U_11
_atom_site_aniso_U_22
_atom_site_aniso_U_33
_atom_site_aniso_U_23
_atom_site_aniso_U_13
_atom_site_aniso_U_12
Zn1 0.0473(3) 0.0326(3) 0.0469(3) 0.000 0.0039(2) 0.000
C1 0.048(2) 0.038(2) 0.0349(17) -0.0009(15) 0.0041(14) -0.0029(16)
C2 0.0411(18) 0.037(2) 0.0451(19) 0.0030(16) 0.0041(14) 0.0003(16)
C3 0.048(2) 0.049(3) 0.042(2) 0.0036(18) 0.0106(16) 0.0089(18)
C4 0.055(2) 0.046(2) 0.0337(18) -0.0029(17) 0.0080(16) 0.0046(18)
C5 0.0469(19) 0.0315(19) 0.0364(17) 0.0042(15) 0.0027(14) -0.0037(16)
C6 0.052(2) 0.040(2) 0.0306(16) -0.0005(16) 0.0030(14) -0.0039(17)
C7 0.0463(19) 0.040(2) 0.0406(18) 0.0038(17) 0.0015(15) -0.0066(17)
C8 0.043(2) 0.053(3) 0.043(2) -0.0059(19) 0.0084(15) -0.0029(19)
C9 0.050(2) 0.044(2) 0.0342(18) -0.0074(16) 0.0060(15) -0.0030(17)
C10 0.0428(18) 0.0305(19) 0.0345(17) 0.0008(14) 0.0052(13) -0.0035(15)
C11 0.044(2) 0.092(5) 0.063(3) -0.005(3) -0.006(2) -0.012(3)
C12 0.047(2) 0.063(3) 0.042(2) 0.0075(19) -0.0025(16) -0.009(2)
C13 0.055(3) 0.086(4) 0.090(4) 0.050(3) -0.010(2) -0.005(2)
C14 0.0345(19) 0.046(3) 0.042(2) 0.0049(19) -0.0060(16) -0.0073(18)
O1 0.0634(17) 0.0392(16) 0.0586(17) -0.0021(14) 0.0164(14) -0.0064(14)
O1W 0.072(2) 0.059(2) 0.070(2) 0.0056(17) -0.0009(16) -0.0124(17)
O2 0.0543(17) 0.048(2) 0.0522(17) -0.0042(14) 0.0058(13) -0.0084(14)
O2W 0.112(3) 0.034(2) 0.069(2) 0.000 -0.007(2) 0.000
O3 0.0400(13) 0.067(2) 0.0528(15) 0.0017(15) 0.0035(11) -0.0002(14)

loop_
_atom_type_symbol
_atom_type_description
_atom_type_scat_dispersion_real
_atom_type_scat_dispersion_imag
_atom_type_scat_source
C C 0.0033 0.0016 'International Tables Vol C Tables 4.2.6.8 and 6.1.1.4'
H H 0.0000 0.0000 'International Tables Vol C Tables 4.2.6.8 and 6.1.1.4'
O O 0.0106 0.0060 'International Tables Vol C Tables 4.2.6.8 and 6.1.1.4'
Zn Zn 0.2839 1.4301 'International Tables Vol C Tables 4.2.6.8 and 6.1.1.4'

loop_
_geom_angle_atom_site_label_1
_geom_angle_atom_site_label_2
_geom_angle_atom_site_label_3
_geom_angle
_geom_angle_site_symmetry_1
_geom_angle_site_symmetry_3
O1 Zn1 O1 97.14(17) 2_657 .
O1 Zn1 O1W 112.50(13) 2_657 .
O1 Zn1 O1W 113.90(13) . .
O1 Zn1 O1W 113.90(13) 2_657 2_657
O1 Zn1 O1W 112.50(13) . 2_657
O1W Zn1 O1W 106.9(2) . 2_657
C2 C1 C10 119.6(3) . .
C2 C1 H1A 120.2 . .
C10 C1 H1A 120.2 . .
O3 C2 C1 125.2(3) . .
O3 C2 C3 114.8(3) . .
C1 C2 C3 120.0(3) . .
C4 C3 C2 120.8(4) . .
C4 C3 H3A 119.6 . .
C2 C3 H3A 119.6 . .
C3 C4 C5 121.2(4) . .
C3 C4 H4A 119.4 . .
C5 C4 H4A 119.4 . .
C4 C5 C10 118.1(3) . .
C4 C5 C6 122.9(3) . .
C10 C5 C6 119.0(3) . .
C7 C6 C5 121.9(3) . .
C7 C6 H6A 119.0 . .
C5 C6 H6A 119.0 . .
C6 C7 C8 118.6(3) . .
C6 C7 C12 121.1(3) . .
C8 C7 C12 120.3(4) . .
C9 C8 C7 121.5(4) . .
C9 C8 H8A 119.2 . .
C7 C8 H8A 119.2 . .
C8 C9 C10 121.0(3) . .
C8 C9 H9A 119.5 . .
C10 C9 H9A 119.5 . .
C5 C10 C1 120.3(3) . .
C5 C10 C9 117.9(3) . .
C1 C10 C9 121.8(3) . .
O3 C11 H11A 109.5 . .
O3 C11 H11B 109.5 . .
H11A C11 H11B 109.5 . .
O3 C11 H11C 109.5 . .
H11A C11 H11C 109.5 . .
H11B C11 H11C 109.5 . .
C7 C12 C14 109.2(3) . .
C7 C12 C13 110.7(4) . .
C14 C12 C13 114.4(4) . .
C7 C12 H12A 107.4 . .
C14 C12 H12A 107.4 . .
C13 C12 H12A 107.4 . .
C12 C13 H13A 109.5 . .
C12 C13 H13B 109.5 . .
H13A C13 H13B 109.5 . .
C12 C13 H13C 109.5 . .
H13A C13 H13C 109.5 . .
H13B C13 H13C 109.5 . .
O2 C14 O1 122.5(5) . .
O2 C14 C12 119.7(5) . .
O1 C14 C12 117.7(4) . .
C14 O1 Zn1 112.0(3) . .
Zn1 O1W H1WA 109.2 . .
Zn1 O1W H1WB 109.1 . .
H1WA O1W H1WB 109.5 . .
H2WA O2W H2WB 109.1 . .
C2 O3 C11 116.5(3) . .

loop_
_geom_bond_atom_site_label_1
_geom_bond_atom_site_label_2
_geom_bond_distance
_geom_bond_site_symmetry_2
Zn1 O1 1.993(3) 2_657
Zn1 O1 1.993(3) .
Zn1 O1W 2.025(3) .
Zn1 O1W 2.025(3) 2_657
C1 C2 1.370(5) .
C1 C10 1.416(5) .
C1 H1A 0.9300 .
C2 O3 1.368(4) .
C2 C3 1.416(5) .
C3 C4 1.352(5) .
C3 H3A 0.9300 .
C4 C5 1.408(5) .
C4 H4A 0.9300 .
C5 C10 1.416(5) .
C5 C6 1.425(5) .
C6 C7 1.364(5) .
C6 H6A 0.9300 .
C7 C8 1.400(5) .
C7 C12 1.521(5) .
C8 C9 1.370(5) .
C8 H8A 0.9300 .
C9 C10 1.419(5) .
C9 H9A 0.9300 .
C11 O3 1.414(5) .
C11 H11A 0.9600 .
C11 H11B 0.9600 .
C11 H11C 0.9600 .
C12 C14 1.522(6) .
C12 C13 1.539(7) .
C12 H12A 0.9800 .
C13 H13A 0.9600 .
C13 H13B 0.9600 .
C13 H13C 0.9600 .
C14 O2 1.221(5) .
C14 O1 1.271(5) .
O1W H1WA 0.8500 .
O1W H1WB 0.8502 .
O2W H2WA 0.8500 .
O2W H2WB 0.8500 .
